data_2214653
loop_
_publ_author_name
'Lin-Lin Qiu'
'Jun-Shan Sun'
'Ji-Kun Li'
'Ru-Fen Zhang'

_publ_section_title
Di-\m~3~-oxo-bis(\m~2~-2,3,4,5-tetrafluorobenzoato-\k^2^<i>O</i>:<i>O</i>')bis(2,3,4,5-tetrafluorobenzoato-\k<i>O</i>)tetrakis[dimethyltin(IV)]
_journal_coeditor_code GG2018
_journal_issue 8
_journal_name_full 'Acta Crystallographica Section E'
_journal_page_first m2035
_journal_page_last m2036
_journal_paper_doi 10.1107/S1600536807031030
_journal_volume 63
_journal_year 2007
_chemical_formula_iupac '[Sn4 (C H3)8 (C7 H F4 O2)4 O2]'
_chemical_formula_moiety 'C36 H28 F16 O10 Sn4'
_chemical_formula_sum 'C36 H28 F16 O10 Sn4'
_chemical_formula_weight 1399.34
_chemical_name_systematic
;
Di-\m~3~-oxo-bis(\m~2~-2,3,4,5-tetrafluorobenzoato-\k^2^O:O')bis(2,3,4,5-
tetrafluorobenzoato-\kO)tetrakis[dimethyltin(IV)]
;
_space_group_IT_number 2
_symmetry_cell_setting triclinic
_symmetry_space_group_name_Hall '-P 1'
_symmetry_space_group_name_H-M 'P -1'
_atom_sites_solution_hydrogens geom
_atom_sites_solution_primary direct
_atom_sites_solution_secondary difmap
_audit_creation_method SHELXL97
_cell_angle_alpha 107.634(15)
_cell_angle_beta 100.296(16)
_cell_angle_gamma 100.185(16)
_cell_formula_units_Z 1
_cell_length_a 7.6590(9)
_cell_length_b 11.1358(13)
_cell_length_c 14.6746(17)
_cell_measurement_reflns_used 2453
_cell_measurement_temperature 298(2)
_cell_measurement_theta_max 26.67
_cell_measurement_theta_min 2.82
_cell_volume 1137.4(3)
_computing_cell_refinement 'SAINT (Bruker, 2001)'
_computing_data_collection 'SMART (Bruker, 2001)'
_computing_data_reduction SAINT
_computing_molecular_graphics SHELXTL
_computing_publication_material SHELXTL
_computing_structure_refinement 'SHELXL97 (Sheldrick, 1997)'
_computing_structure_solution 'SHELXTL (Sheldrick, 2001)'
_diffrn_ambient_temperature 298(2)
_diffrn_measured_fraction_theta_full 0.972
_diffrn_measured_fraction_theta_max 0.972
_diffrn_measurement_device_type 'Bruker SMART CCD'
_diffrn_measurement_method '\f and \w scans'
_diffrn_radiation_monochromator graphite
_diffrn_radiation_source 'fine-focus sealed tube'
_diffrn_radiation_type MoK\a
_diffrn_radiation_wavelength 0.71073
_diffrn_reflns_av_R_equivalents 0.0341
_diffrn_reflns_av_sigmaI/netI 0.0665
_diffrn_reflns_limit_h_max 7
_diffrn_reflns_limit_h_min -9
_diffrn_reflns_limit_k_max 13
_diffrn_reflns_limit_k_min -12
_diffrn_reflns_limit_l_max 17
_diffrn_reflns_limit_l_min -16
_diffrn_reflns_number 5695
_diffrn_reflns_theta_full 25.01
_diffrn_reflns_theta_max 25.0
_diffrn_reflns_theta_min 1.98
_exptl_absorpt_coefficient_mu 2.288
_exptl_absorpt_correction_T_max 0.502
_exptl_absorpt_correction_T_min 0.454
_exptl_absorpt_correction_type multi-scan
_exptl_absorpt_process_details '(SADABS; Sheldrick, 2004)'
_exptl_crystal_colour colourless
_exptl_crystal_density_diffrn 2.043
_exptl_crystal_density_method 'not measured'
_exptl_crystal_description block
_exptl_crystal_F_000 668
_exptl_crystal_size_max 0.41
_exptl_crystal_size_mid 0.38
_exptl_crystal_size_min 0.35
_refine_diff_density_max 2.05
_refine_diff_density_min -2.31
_refine_ls_extinction_method none
_refine_ls_goodness_of_fit_ref 1.006
_refine_ls_hydrogen_treatment constr
_refine_ls_matrix_type full
_refine_ls_number_parameters 286
_refine_ls_number_reflns 3908
_refine_ls_number_restraints 49
_refine_ls_restrained_S_all 1.008
_refine_ls_R_factor_all 0.0737
_refine_ls_R_factor_gt 0.0522
_refine_ls_shift/su_max 0.000
_refine_ls_shift/su_mean 0.000
_refine_ls_structure_factor_coef Fsqd
_refine_ls_weighting_details 'w=1/[\s^2^(Fo^2^)+(0.0982P)^2^] where P=(Fo^2^+2Fc^2^)/3'
_refine_ls_weighting_scheme calc
_refine_ls_wR_factor_gt 0.1428
_refine_ls_wR_factor_ref 0.1593
_reflns_number_gt 2795
_reflns_number_total 3908
_reflns_threshold_expression I>2\s(I)
_cod_data_source_file gg2018.cif
_cod_data_source_block I
_cod_depositor_comments
;
The following automatic conversions were performed:
'_symmetry_cell_setting' value 'Triclinic' changed to 'triclinic'
according to '/home/saulius/struct/CIF-dictionaries/cif_core.dic'
dictionary named 'cif_core.dic' version 2.4.1 from 2010-06-29.

Automatic conversion script
Id: cif_fix_enum 1527 2010-12-29 10:47:43Z saulius 

The following automatic conversions were performed:

'_symmetry_cell_setting' value 'Triclinic' changed to 'triclinic'
according to /home/saulius/struct/CIF-dictionaries/cif_core.dic
dictionary named 'cif_core.dic' version 2.4.1 from 2010-06-29.

Automatic conversion script
Id: cif_fix_values 1715 2011-07-08 13:25:40Z adriana 
;
_cod_database_code 2214653
_cod_database_fobs_code 2214653

loop_
_symmetry_equiv_pos_as_xyz
'x, y, z'
'-x, -y, -z'

loop_
_atom_site_type_symbol
_atom_site_label
_atom_site_fract_x
_atom_site_fract_y
_atom_site_fract_z
_atom_site_U_iso_or_equiv
_atom_site_adp_type
_atom_site_calc_flag
_atom_site_refinement_flags
_atom_site_occupancy
Sn Sn1 0.91008(8) 0.35427(5) 0.49974(4) 0.0401(2) Uani d . 1
Sn Sn2 0.95074(8) 0.38429(6) 0.25786(4) 0.0410(2) Uani d . 1
O O1 0.9747(10) 0.5044(6) 0.1239(4) 0.0672(17) Uani d U 1
O O2 1.0227(8) 0.5943(6) 0.2837(4) 0.0514(15) Uani d U 1
O O3 0.9703(8) 0.4488(5) 0.4047(4) 0.0435(13) Uani d U 1
O O4 0.7690(7) 0.1671(5) 0.3715(4) 0.0401(2) Uani d U 1
O O5 0.9078(10) 0.1726(6) 0.2520(5) 0.0646(17) Uani d U 1
F F1 1.1574(10) 0.8538(6) 0.3612(4) 0.083(2) Uani d . 1
F F2 1.2903(10) 1.0721(6) 0.3325(5) 0.093(2) Uani d . 1
F F3 1.3077(12) 1.0710(7) 0.1490(7) 0.116(3) Uani d . 1
F F4 1.1862(14) 0.8501(8) -0.0062(6) 0.122(3) Uani d . 1
F F5 0.6430(12) -0.0636(8) 0.3815(6) 0.113(3) Uani d U 1
F F6 0.5008(9) -0.3119(6) 0.2845(5) 0.0814(19) Uani d . 1
F F7 0.5109(11) -0.4186(6) 0.0952(6) 0.104(3) Uani d . 1
F F8 0.6718(10) -0.2728(7) 0.0024(4) 0.097(2) Uani d . 1
C C1 1.0236(16) 0.6013(10) 0.1976(7) 0.0672(17) Uani d . 1
C C2 1.0997(12) 0.7292(9) 0.1896(6) 0.045(2) Uani d . 1
C C3 1.1112(15) 0.7308(10) 0.0985(8) 0.064(3) Uani d . 1
H H3 1.0701 0.6538 0.0446 0.076 Uiso calc R 1
C C4 1.1825(17) 0.8445(12) 0.0850(9) 0.072(3) Uani d . 1
C C5 1.2464(15) 0.9593(11) 0.1635(11) 0.077(4) Uani d . 1
C C6 1.2274(14) 0.9605(10) 0.2543(8) 0.063(3) Uani d . 1
C C7 1.1614(13) 0.8462(9) 0.2689(7) 0.055(2) Uani d . 1
C C8 1.2081(14) 0.3590(10) 0.2339(8) 0.066(3) Uani d . 1
H H8A 1.3010 0.4031 0.2944 0.099 Uiso calc R 1
H H8B 1.2354 0.3944 0.1845 0.099 Uiso calc R 1
H H8C 1.2048 0.2680 0.2119 0.099 Uiso calc R 1
C C9 0.6708(14) 0.3455(12) 0.1955(8) 0.087(4) Uani d . 1
H H9A 0.6119 0.3854 0.2450 0.130 Uiso calc R 1
H H9B 0.6196 0.2532 0.1699 0.130 Uiso calc R 1
H H9C 0.6521 0.3799 0.1430 0.130 Uiso calc R 1
C C10 1.1306(15) 0.2745(12) 0.5321(8) 0.074(3) Uani d . 1
H H10A 1.2302 0.3099 0.5088 0.110 Uiso calc R 1
H H10B 1.0937 0.1818 0.5000 0.110 Uiso calc R 1
H H10C 1.1692 0.2951 0.6021 0.110 Uiso calc R 1
C C11 0.6381(12) 0.3513(10) 0.5138(7) 0.056(2) Uani d . 1
H H11A 0.5921 0.4102 0.4855 0.085 Uiso calc R 1
H H11B 0.6375 0.3774 0.5823 0.085 Uiso calc R 1
H H11C 0.5618 0.2649 0.4798 0.085 Uiso calc R 1
C C12 0.8051(12) 0.1130(9) 0.2903(7) 0.049(2) Uani d . 1
C C13 0.7312(11) -0.0276(8) 0.2416(6) 0.041(2) Uani d . 1
C C14 0.6521(12) -0.1085(10) 0.2872(6) 0.050(2) Uani d U 1
C C15 0.5775(13) -0.2391(9) 0.2366(8) 0.056(3) Uani d . 1
C C16 0.5824(14) -0.2943(10) 0.1427(7) 0.060(3) Uani d . 1
C C17 0.6605(15) -0.2171(11) 0.0972(7) 0.067(3) Uani d . 1
C C18 0.7351(13) -0.0850(10) 0.1422(7) 0.052(2) Uani d . 1
H H18 0.7863 -0.0356 0.1083 0.063 Uiso calc R 1

loop_
_atom_site_aniso_label
_atom_site_aniso_U_11
_atom_site_aniso_U_22
_atom_site_aniso_U_33
_atom_site_aniso_U_12
_atom_site_aniso_U_13
_atom_site_aniso_U_23
Sn1 0.0434(4) 0.0388(4) 0.0411(3) 0.0045(3) 0.0175(3) 0.0174(3)
Sn2 0.0461(4) 0.0405(4) 0.0351(3) 0.0027(3) 0.0139(3) 0.0134(3)
O1 0.093(4) 0.047(3) 0.052(3) -0.005(3) 0.018(3) 0.016(3)
O2 0.070(4) 0.049(3) 0.040(3) 0.009(3) 0.021(3) 0.020(3)
O3 0.053(3) 0.041(3) 0.038(3) 0.003(2) 0.020(2) 0.016(2)
O4 0.0434(4) 0.0388(4) 0.0411(3) 0.0045(3) 0.0175(3) 0.0174(3)
O5 0.086(4) 0.049(3) 0.056(3) 0.003(3) 0.029(3) 0.016(3)
F1 0.125(6) 0.064(4) 0.048(3) 0.008(4) 0.027(3) 0.008(3)
F2 0.103(5) 0.044(4) 0.110(6) 0.001(3) 0.025(4) 0.005(4)
F3 0.144(7) 0.058(5) 0.175(8) 0.015(4) 0.074(6) 0.066(5)
F4 0.214(10) 0.087(6) 0.094(5) 0.029(6) 0.080(6) 0.054(5)
F5 0.148(8) 0.101(6) 0.087(5) 0.009(5) 0.046(5) 0.030(5)
F6 0.085(4) 0.063(4) 0.096(5) -0.005(3) 0.022(4) 0.040(4)
F7 0.115(6) 0.045(4) 0.109(6) -0.008(4) 0.000(4) -0.002(4)
F8 0.109(6) 0.106(6) 0.053(4) 0.018(4) 0.021(4) -0.003(4)
C1 0.093(4) 0.047(3) 0.052(3) -0.005(3) 0.018(3) 0.016(3)
C2 0.046(5) 0.043(5) 0.044(5) 0.007(4) 0.010(4) 0.016(4)
C3 0.086(8) 0.046(6) 0.059(6) 0.009(5) 0.024(6) 0.018(5)
C4 0.094(9) 0.064(8) 0.082(8) 0.019(6) 0.047(7) 0.046(7)
C5 0.071(7) 0.051(7) 0.135(11) 0.023(6) 0.042(8) 0.055(8)
C6 0.066(7) 0.045(6) 0.081(7) 0.014(5) 0.032(6) 0.018(6)
C7 0.056(6) 0.048(6) 0.065(6) 0.014(5) 0.019(5) 0.022(5)
C8 0.068(7) 0.052(6) 0.090(8) 0.016(5) 0.044(6) 0.026(6)
C9 0.065(7) 0.096(10) 0.082(8) -0.013(7) -0.002(6) 0.037(7)
C10 0.077(7) 0.095(9) 0.080(7) 0.055(7) 0.035(6) 0.046(7)
C11 0.041(5) 0.066(7) 0.057(6) 0.006(5) 0.015(4) 0.016(5)
C12 0.043(5) 0.040(5) 0.073(6) 0.014(4) 0.028(5) 0.025(5)
C13 0.039(5) 0.036(5) 0.046(5) 0.004(4) 0.010(4) 0.016(4)
C14 0.048(5) 0.060(6) 0.040(4) 0.010(4) 0.007(4) 0.020(4)
C15 0.047(6) 0.044(6) 0.074(7) -0.001(4) 0.009(5) 0.025(5)
C16 0.066(7) 0.038(6) 0.053(6) 0.005(5) -0.006(5) 0.001(5)
C17 0.073(7) 0.073(8) 0.036(5) 0.008(6) 0.008(5) 0.001(5)
C18 0.056(6) 0.060(6) 0.043(5) 0.012(5) 0.011(4) 0.023(5)

loop_
_atom_type_symbol
_atom_type_description
_atom_type_scat_dispersion_real
_atom_type_scat_dispersion_imag
_atom_type_scat_source
C C 0.0033 0.0016 'International Tables Vol C Tables 4.2.6.8 and 6.1.1.4'
H H 0.0000 0.0000 'International Tables Vol C Tables 4.2.6.8 and 6.1.1.4'
O O 0.0106 0.0060 'International Tables Vol C Tables 4.2.6.8 and 6.1.1.4'
Sn Sn -0.6537 1.4246 'International Tables Vol C Tables 4.2.6.8 and 6.1.1.4'
F F 0.0171 0.0103 'International Tables Vol C Tables 4.2.6.8 and 6.1.1.4'

loop_
_geom_angle_atom_site_label_1
_geom_angle_atom_site_label_2
_geom_angle_atom_site_label_3
_geom_angle_site_symmetry_1
_geom_angle_site_symmetry_3
_geom_angle
_geom_angle_publ_flag
O3 Sn1 C10 . . 106.3(3) ?
O3 Sn1 C11 . . 110.2(3) ?
C10 Sn1 C11 . . 142.7(4) yes
O3 Sn1 O3 . 2_766 76.6(2) ?
C10 Sn1 O3 . 2_766 98.8(4) ?
C11 Sn1 O3 . 2_766 96.5(3) ?
O3 Sn1 O4 . . 91.1(2) ?
C10 Sn1 O4 . . 89.5(4) ?
C11 Sn1 O4 . . 82.8(3) ?
O3 Sn1 O4 2_766 . 166.7(2) ?
O3 Sn1 Sn1 . 2_766 39.25(15) ?
C10 Sn1 Sn1 . 2_766 106.0(3) ?
C11 Sn1 Sn1 . 2_766 106.8(3) ?
O3 Sn1 Sn1 2_766 2_766 37.36(13) ?
O4 Sn1 Sn1 . 2_766 130.19(13) ?
O3 Sn2 C9 . . 103.5(4) ?
O3 Sn2 C8 . . 109.1(4) ?
C8 Sn2 C9 . . 146.4(5) yes
O3 Sn2 O2 . . 82.0(2) ?
C9 Sn2 O2 . . 98.5(4) ?
C8 Sn2 O2 . . 93.8(3) ?
O3 Sn2 O5 . . 91.7(2) ?
C9 Sn2 O5 . . 88.4(4) ?
C8 Sn2 O5 . . 82.9(3) ?
O2 Sn2 O5 . . 171.6(2) ?
C1 O2 Sn2 . . 104.4(6) ?
Sn2 O3 Sn1 . . 132.2(3) yes
Sn2 O3 Sn1 . 2_766 124.2(2) yes
Sn1 O3 Sn1 . 2_766 103.4(2) yes
C12 O4 Sn1 . . 132.8(5) ?
C12 O5 Sn2 . . 129.0(6) ?
O1 C1 O2 . . 121.3(9) ?
O1 C1 C2 . . 119.4(9) ?
O2 C1 C2 . . 119.1(9) ?
C3 C2 C7 . . 118.2(8) ?
C3 C2 C1 . . 117.3(8) ?
C7 C2 C1 . . 124.4(8) ?
C2 C3 C4 . . 121.0(10) ?
C2 C3 H3 . . 119.5 ?
C4 C3 H3 . . 119.5 ?
F4 C4 C3 . . 122.2(11) ?
F4 C4 C5 . . 117.1(10) ?
C3 C4 C5 . . 120.7(10) ?
F3 C5 C6 . . 120.3(12) ?
F3 C5 C4 . . 120.3(12) ?
C6 C5 C4 . . 118.9(9) ?
F2 C6 C5 . . 119.8(10) ?
F2 C6 C7 . . 119.4(10) ?
C5 C6 C7 . . 120.4(10) ?
F1 C7 C6 . . 117.1(9) ?
F1 C7 C2 . . 122.5(8) ?
C6 C7 C2 . . 120.4(9) ?
Sn2 C8 H8A . . 109.5 ?
Sn2 C8 H8B . . 109.5 ?
H8A C8 H8B . . 109.5 ?
Sn2 C8 H8C . . 109.5 ?
H8A C8 H8C . . 109.5 ?
H8B C8 H8C . . 109.5 ?
Sn2 C9 H9A . . 109.5 ?
Sn2 C9 H9B . . 109.5 ?
H9A C9 H9B . . 109.5 ?
Sn2 C9 H9C . . 109.5 ?
H9A C9 H9C . . 109.5 ?
H9B C9 H9C . . 109.5 ?
Sn1 C10 H10A . . 109.5 ?
Sn1 C10 H10B . . 109.5 ?
H10A C10 H10B . . 109.5 ?
Sn1 C10 H10C . . 109.5 ?
H10A C10 H10C . . 109.5 ?
H10B C10 H10C . . 109.5 ?
Sn1 C11 H11A . . 109.5 ?
Sn1 C11 H11B . . 109.5 ?
H11A C11 H11B . . 109.5 ?
Sn1 C11 H11C . . 109.5 ?
H11A C11 H11C . . 109.5 ?
H11B C11 H11C . . 109.5 ?
O5 C12 O4 . . 123.3(8) ?
O5 C12 C13 . . 118.5(8) ?
O4 C12 C13 . . 118.1(7) ?
C14 C13 C18 . . 117.6(8) ?
C14 C13 C12 . . 123.6(8) ?
C18 C13 C12 . . 118.8(8) ?
F5 C14 C15 . . 116.6(9) ?
F5 C14 C13 . . 122.2(9) ?
C15 C14 C13 . . 121.2(8) ?
C16 C15 F6 . . 120.2(9) ?
C16 C15 C14 . . 121.5(9) ?
F6 C15 C14 . . 118.4(9) ?
F7 C16 C15 . . 121.0(11) ?
F7 C16 C17 . . 120.8(10) ?
C15 C16 C17 . . 118.2(9) ?
C16 C17 F8 . . 118.8(10) ?
C16 C17 C18 . . 123.8(9) ?
F8 C17 C18 . . 117.4(10) ?
C17 C18 C13 . . 117.8(9) ?
C17 C18 H18 . . 121.1 ?
C13 C18 H18 . . 121.1 ?

loop_
_geom_bond_atom_site_label_1
_geom_bond_atom_site_label_2
_geom_bond_site_symmetry_2
_geom_bond_distance
_geom_bond_publ_flag
Sn1 O3 . 2.053(5) yes
Sn1 O3 2_766 2.140(6) yes
Sn1 O4 . 2.270(5) yes
Sn1 C10 . 2.090(9) ?
Sn1 C11 . 2.125(9) ?
Sn2 O2 . 2.202(6) yes
Sn2 O3 . 2.022(5) yes
Sn2 O5 . 2.295(7) yes
Sn2 C8 . 2.115(9) ?
Sn2 C9 . 2.086(10) ?
O1 C1 . 1.216(11) ?
O2 C1 . 1.291(11) ?
O3 Sn1 2_766 2.140(6) no
O4 C12 . 1.265(10) ?
O5 C12 . 1.255(10) ?
F1 C7 . 1.337(11) ?
F2 C6 . 1.350(12) ?
F3 C5 . 1.342(11) ?
F4 C4 . 1.363(12) ?
F5 C14 . 1.341(11) ?
F6 C15 . 1.348(11) ?
F7 C16 . 1.309(12) ?
F8 C17 . 1.366(11) ?
C1 C2 . 1.488(13) ?
C2 C3 . 1.359(12) ?
C2 C7 . 1.394(13) ?
C3 C4 . 1.373(14) ?
C3 H3 . 0.9300 ?
C4 C5 . 1.374(17) ?
C5 C6 . 1.362(15) ?
C6 C7 . 1.378(14) ?
C8 H8A . 0.9600 ?
C8 H8B . 0.9600 ?
C8 H8C . 0.9600 ?
C9 H9A . 0.9600 ?
C9 H9B . 0.9600 ?
C9 H9C . 0.9600 ?
C10 H10A . 0.9600 ?
C10 H10B . 0.9600 ?
C10 H10C . 0.9600 ?
C11 H11A . 0.9600 ?
C11 H11B . 0.9600 ?
C11 H11C . 0.9600 ?
C12 C13 . 1.466(12) ?
C13 C14 . 1.394(12) ?
C13 C18 . 1.412(12) ?
C14 C15 . 1.376(13) ?
C15 C16 . 1.339(14) ?
C16 C17 . 1.361(15) ?
C17 C18 . 1.380(14) ?
C18 H18 . 0.9300 ?

loop_
_geom_hbond_atom_site_label_D
_geom_hbond_atom_site_label_H
_geom_hbond_atom_site_label_A
_geom_hbond_site_symmetry_A
_geom_hbond_distance_DH
_geom_hbond_distance_HA
_geom_hbond_distance_DA
_geom_hbond_angle_DHA
C3 H3 O1 2_765 0.93 2.49 3.375(12) 160
C8 H8C F3 1_545 0.96 2.44 3.347(14) 159
C11 H11B F6 2_656 0.96 2.61 3.441(11) 145
